data_7012022
loop_
_publ_author_name
'Volkmer, Dirk'
'Fricke, Marc'
'Vollhardt, Dieter'
'Siegel, Stefan'

_publ_section_title
;
 Crystallization of (012) oriented calcite single crystals underneath
 monolayers of tetra(carboxymethoxy)calix[4]arenes
;
_journal_issue 24
_journal_name_full 'Journal of the Chemical Society, Dalton Transactions'
_journal_page_first 4547
_journal_paper_doi 10.1039/b206912a
_journal_year 2002
_chemical_formula_sum 'C72.75 H115.5 O17'
_chemical_formula_weight 1262.15
_chemical_name_systematic
; 
5,11,17,23-tetrakis-(1,1,3,3-tetramethylbutyl)-25,26,27,28-
tetra(carboxymethoxy)calix[4]arene 
;
_space_group_IT_number 2
_symmetry_cell_setting triclinic
_symmetry_Int_Tables_number 2
_symmetry_space_group_name_Hall '-P 1'
_symmetry_space_group_name_H-M 'P -1'
_atom_sites_solution_hydrogens geom
_atom_sites_solution_primary direct
_atom_sites_solution_secondary difmap
_audit_creation_method SHELXL-97
_cell_angle_alpha 97.2510(10)
_cell_angle_beta 93.3370(10)
_cell_angle_gamma 107.2020(10)
_cell_formula_units_Z 2
_cell_length_a 12.2924(5)
_cell_length_b 12.8365(5)
_cell_length_c 25.2557(11)
_cell_measurement_reflns_used 6131
_cell_measurement_temperature 183(2)
_cell_measurement_theta_max 26.94
_cell_measurement_theta_min 2.16
_cell_volume 3757.2(3)
_computing_cell_refinement 'Bruker AXS SAINT'
_computing_data_collection 'Bruker AXS SMART'
_computing_data_reduction 'Bruker AXS SAINT'
_computing_molecular_graphics 'Crystal Impact: DIAMOND; Bruker AXS: SHELXTL'
_computing_publication_material 'SHELXL-97 (Sheldrick, 1997)'
_computing_structure_refinement 'SHELXL-97 (Sheldrick, 1997)'
_computing_structure_solution 'SHELXS-97 (Sheldrick, 1997)'
_diffrn_ambient_temperature 183(2)
_diffrn_measured_fraction_theta_full 0.979
_diffrn_measured_fraction_theta_max 0.979
_diffrn_measurement_device_type 'Bruker AXS SMART'
_diffrn_measurement_method omega-scan
_diffrn_radiation_monochromator graphite
_diffrn_radiation_source 'fine-focus sealed tube'
_diffrn_radiation_type 'Mo K\a'
_diffrn_radiation_wavelength 0.71073
_diffrn_reflns_av_R_equivalents 0.0341
_diffrn_reflns_av_sigmaI/netI 0.0540
_diffrn_reflns_limit_h_max 15
_diffrn_reflns_limit_h_min -15
_diffrn_reflns_limit_k_max 16
_diffrn_reflns_limit_k_min -16
_diffrn_reflns_limit_l_max 32
_diffrn_reflns_limit_l_min -31
_diffrn_reflns_number 38412
_diffrn_reflns_theta_full 27.01
_diffrn_reflns_theta_max 27.01
_diffrn_reflns_theta_min 1.68
_diffrn_standards_decay_% 0.00
_exptl_absorpt_coefficient_mu 0.078
_exptl_absorpt_correction_T_max 0.9938
_exptl_absorpt_correction_T_min 0.9696
_exptl_absorpt_correction_type multi-scan
_exptl_crystal_colour colorless
_exptl_crystal_density_diffrn 1.116
_exptl_crystal_density_method 'not measured'
_exptl_crystal_description 'thin plate'
_exptl_crystal_F_000 1376
_exptl_crystal_size_max .4
_exptl_crystal_size_mid .3
_exptl_crystal_size_min .08
_refine_diff_density_max 1.010
_refine_diff_density_min -0.398
_refine_diff_density_rms 0.051
_refine_ls_extinction_method none
_refine_ls_goodness_of_fit_ref 1.030
_refine_ls_hydrogen_treatment mixed
_refine_ls_matrix_type full
_refine_ls_number_parameters 854
_refine_ls_number_reflns 16065
_refine_ls_number_restraints 0
_refine_ls_restrained_S_all 1.030
_refine_ls_R_factor_all 0.1160
_refine_ls_R_factor_gt 0.0672
_refine_ls_shift/su_max 0.000
_refine_ls_shift/su_mean 0.000
_refine_ls_structure_factor_coef Fsqd
_refine_ls_weighting_details 'calc w=1/[\s^2^(Fo^2^)+(0.0956P)^2^+1.7806P] where P=(Fo^2^+2Fc^2^)/3'
_refine_ls_weighting_scheme calc
_refine_ls_wR_factor_gt 0.1736
_refine_ls_wR_factor_ref 0.2007
_reflns_number_gt 9892
_reflns_number_total 16065
_reflns_threshold_expression >2.0sigma(I)
_cod_data_source_file b206912a.txt
_cod_data_source_block frick
_cod_original_sg_symbol_H-M P-1
_cod_original_formula_sum 'C72.75 H115.50 O17'
_cod_database_code 7012022

loop_
_symmetry_equiv_pos_as_xyz
x,y,z
-x,-y,-z

loop_
_atom_site_label
_atom_site_type_symbol
_atom_site_fract_x
_atom_site_fract_y
_atom_site_fract_z
_atom_site_U_iso_or_equiv
_atom_site_adp_type
_atom_site_occupancy
_atom_site_symmetry_multiplicity
_atom_site_calc_flag
_atom_site_refinement_flags
_atom_site_disorder_assembly
_atom_site_disorder_group
O1 O 0.87676(13) 0.36073(13) 0.15804(6) 0.0294(4) Uani 1 1 d . . .
O2 O 0.72866(19) 0.41695(18) 0.09681(8) 0.0529(6) Uani 1 1 d . . .
H2 H 0.7531 0.4324 0.1295 0.079 Uiso 1 1 calc R . .
O3 O 0.7286(2) 0.2948(2) 0.02875(9) 0.0679(7) Uani 1 1 d . . .
O4 O 0.96204(13) 0.59140(14) 0.12769(6) 0.0307(4) Uani 1 1 d . . .
O5 O 0.99236(19) 0.6689(2) -0.00252(8) 0.0574(6) Uani 1 1 d . . .
H5 H 0.9789 0.7195 -0.0173 0.086 Uiso 1 1 calc R . .
O6 O 0.9382(2) 0.7531(2) 0.06885(9) 0.0672(7) Uani 1 1 d . . .
O7 O 0.74394(14) 0.58952(13) 0.18013(6) 0.0302(4) Uani 1 1 d . . .
O8 O 0.5620(2) 0.6484(2) 0.08001(10) 0.0762(8) Uani 1 1 d . . .
H8 H 0.4932 0.6205 0.0673 0.114 Uiso 1 1 calc R . .
O9 O 0.51215(18) 0.53186(18) 0.13965(9) 0.0586(6) Uani 1 1 d . . .
O10 O 0.65298(13) 0.33591(13) 0.19238(6) 0.0297(4) Uani 1 1 d . . .
O11 O 0.39495(15) 0.15367(18) 0.12087(9) 0.0564(6) Uani 1 1 d . . .
H11 H 0.3794 0.0938 0.0999 0.085 Uiso 1 1 calc R . .
O12 O 0.57395(16) 0.14639(17) 0.11950(9) 0.0533(6) Uani 1 1 d . . .
C1 C 0.91054(18) 0.24767(18) 0.22218(9) 0.0260(5) Uani 1 1 d . . .
C2 C 0.9889(2) 0.2122(2) 0.25162(10) 0.0302(5) Uani 1 1 d . . .
H2A H 0.9608 0.1578 0.2739 0.036 Uiso 1 1 calc . . .
C3 C 1.10645(19) 0.2534(2) 0.24972(10) 0.0297(5) Uani 1 1 d . . .
C4 C 1.14485(19) 0.3344(2) 0.21711(10) 0.0307(5) Uani 1 1 d . . .
H4 H 1.2249 0.3649 0.2157 0.037 Uiso 1 1 calc . . .
C5 C 1.07059(19) 0.37218(19) 0.18670(9) 0.0266(5) Uani 1 1 d . . .
C6 C 0.95305(19) 0.32603(19) 0.18938(9) 0.0259(5) Uani 1 1 d . . .
C7 C 1.1924(2) 0.2107(2) 0.28015(11) 0.0356(6) Uani 1 1 d . . .
C8 C 1.2548(3) 0.1599(3) 0.23774(13) 0.0529(8) Uani 1 1 d . . .
H8A H 1.1988 0.0997 0.2136 0.079 Uiso 1 1 calc R . .
H8B H 1.3102 0.1312 0.2556 0.079 Uiso 1 1 calc R . .
H8C H 1.2949 0.2166 0.2170 0.079 Uiso 1 1 calc R . .
C9 C 1.1330(3) 0.1173(3) 0.31117(14) 0.0532(8) Uani 1 1 d . . .
H9A H 1.0848 0.1432 0.3360 0.080 Uiso 1 1 calc R . .
H9B H 1.1910 0.0956 0.3315 0.080 Uiso 1 1 calc R . .
H9C H 1.0854 0.0538 0.2858 0.080 Uiso 1 1 calc R . .
C10 C 1.2855(2) 0.3047(2) 0.31711(11) 0.0408(6) Uani 1 1 d . . .
H10A H 1.3445 0.2720 0.3291 0.049 Uiso 1 1 calc . . .
H10B H 1.3222 0.3589 0.2939 0.049 Uiso 1 1 calc . . .
C11 C 1.2610(3) 0.3718(3) 0.36761(12) 0.0498(7) Uani 1 1 d . . .
C12 C 1.1679(3) 0.4252(3) 0.35584(15) 0.0645(10) Uani 1 1 d . . .
H12A H 1.1866 0.4666 0.3258 0.097 Uiso 1 1 calc R . .
H12B H 1.1636 0.4754 0.3877 0.097 Uiso 1 1 calc R . .
H12C H 1.0940 0.3677 0.3465 0.097 Uiso 1 1 calc R . .
C13 C 1.3732(3) 0.4628(3) 0.38768(14) 0.0622(9) Uani 1 1 d . . .
H13A H 1.4333 0.4295 0.3957 0.093 Uiso 1 1 calc R . .
H13B H 1.3628 0.5075 0.4203 0.093 Uiso 1 1 calc R . .
H13C H 1.3955 0.5098 0.3599 0.093 Uiso 1 1 calc R . .
C14 C 1.2318(5) 0.3044(4) 0.41406(16) 0.0947(15) Uani 1 1 d . . .
H14A H 1.1519 0.2574 0.4076 0.142 Uiso 1 1 calc R . .
H14B H 1.2427 0.3547 0.4479 0.142 Uiso 1 1 calc R . .
H14C H 1.2822 0.2582 0.4162 0.142 Uiso 1 1 calc R . .
C15 C 0.8385(2) 0.2913(2) 0.10775(10) 0.0356(6) Uani 1 1 d . . .
H15A H 0.7966 0.2157 0.1137 0.043 Uiso 1 1 calc . . .
H15B H 0.9053 0.2878 0.0883 0.043 Uiso 1 1 calc . . .
C16 C 0.7613(2) 0.3351(2) 0.07466(10) 0.0381(6) Uani 1 1 d . . .
C17 C 1.1159(2) 0.4624(2) 0.15283(10) 0.0307(5) Uani 1 1 d . . .
H17A H 1.0646 0.4470 0.1192 0.037 Uiso 1 1 calc . . .
H17B H 1.1927 0.4618 0.1431 0.037 Uiso 1 1 calc . . .
C18 C 1.12437(19) 0.5761(2) 0.18207(10) 0.0294(5) Uani 1 1 d . . .
C19 C 1.2127(2) 0.6264(2) 0.22263(10) 0.0353(6) Uani 1 1 d . . .
H19 H 1.2680 0.5902 0.2295 0.042 Uiso 1 1 calc . . .
C20 C 1.2238(2) 0.7277(2) 0.25365(10) 0.0374(6) Uani 1 1 d . . .
C21 C 1.1358(2) 0.7730(2) 0.24543(10) 0.0353(6) Uani 1 1 d . . .
H21 H 1.1371 0.8382 0.2683 0.042 Uiso 1 1 calc . . .
C22 C 1.0455(2) 0.7270(2) 0.20516(10) 0.0305(5) Uani 1 1 d . . .
C23 C 1.04478(19) 0.63172(19) 0.17137(9) 0.0279(5) Uani 1 1 d . . .
C24 C 1.3292(2) 0.7852(2) 0.29429(11) 0.0431(7) Uani 1 1 d . . .
C25 C 1.3207(3) 0.8980(3) 0.32434(15) 0.0734(11) Uani 1 1 d . . .
H25A H 1.2570 0.8831 0.3468 0.110 Uiso 1 1 calc R . .
H25B H 1.3074 0.9437 0.2979 0.110 Uiso 1 1 calc R . .
H25C H 1.3923 0.9370 0.3470 0.110 Uiso 1 1 calc R . .
C26 C 1.3276(4) 0.7171(4) 0.33795(17) 0.1060(18) Uani 1 1 d . . .
H26A H 1.2521 0.6989 0.3514 0.159 Uiso 1 1 calc R . .
H26B H 1.3862 0.7587 0.3672 0.159 Uiso 1 1 calc R . .
H26C H 1.3436 0.6490 0.3239 0.159 Uiso 1 1 calc R . .
C27 C 1.4410(3) 0.8044(3) 0.26878(14) 0.0559(8) Uani 1 1 d . . .
H27A H 1.4435 0.7308 0.2529 0.067 Uiso 1 1 calc . . .
H27B H 1.5028 0.8316 0.2987 0.067 Uiso 1 1 calc . . .
C28 C 1.4771(2) 0.8811(3) 0.22544(12) 0.0483(7) Uani 1 1 d . . .
C29 C 1.5143(4) 1.0047(3) 0.2477(2) 0.0970(16) Uani 1 1 d . . .
H29A H 1.5383 1.0476 0.2186 0.145 Uiso 1 1 calc R . .
H29B H 1.5783 1.0216 0.2756 0.145 Uiso 1 1 calc R . .
H29C H 1.4499 1.0236 0.2630 0.145 Uiso 1 1 calc R . .
C30 C 1.5882(3) 0.8608(4) 0.20900(19) 0.0845(12) Uani 1 1 d . . .
H30A H 1.5722 0.7831 0.1937 0.127 Uiso 1 1 calc R . .
H30B H 1.6442 0.8787 0.2406 0.127 Uiso 1 1 calc R . .
H30C H 1.6190 0.9076 0.1822 0.127 Uiso 1 1 calc R . .
C31 C 1.3897(3) 0.8522(5) 0.17754(17) 0.117(2) Uani 1 1 d . . .
H31A H 1.3163 0.8570 0.1891 0.176 Uiso 1 1 calc R . .
H31B H 1.3802 0.7769 0.1602 0.176 Uiso 1 1 calc R . .
H31C H 1.4154 0.9038 0.1520 0.176 Uiso 1 1 calc R . .
C32 C 1.0036(2) 0.5948(2) 0.07635(10) 0.0394(6) Uani 1 1 d . . .
H32A H 0.9703 0.5217 0.0540 0.047 Uiso 1 1 calc . . .
H32B H 1.0878 0.6109 0.0806 0.047 Uiso 1 1 calc . . .
C33 C 0.9738(2) 0.6819(3) 0.04783(12) 0.0470(7) Uani 1 1 d . . .
C34 C 0.9517(2) 0.7805(2) 0.19902(10) 0.0317(5) Uani 1 1 d . . .
H34A H 0.9124 0.7565 0.1622 0.038 Uiso 1 1 calc . . .
H34B H 0.9867 0.8616 0.2038 0.038 Uiso 1 1 calc . . .
C35 C 0.8640(2) 0.75187(19) 0.23913(9) 0.0281(5) Uani 1 1 d . . .
C36 C 0.8793(2) 0.81930(19) 0.28819(10) 0.0315(5) Uani 1 1 d . . .
H36 H 0.9420 0.8853 0.2946 0.038 Uiso 1 1 calc . . .
C37 C 0.8068(2) 0.7949(2) 0.32863(10) 0.0313(5) Uani 1 1 d . . .
C38 C 0.7183(2) 0.6962(2) 0.31857(10) 0.0296(5) Uani 1 1 d . . .
H38 H 0.6691 0.6765 0.3457 0.036 Uiso 1 1 calc . . .
C39 C 0.69851(19) 0.62472(19) 0.27006(9) 0.0267(5) Uani 1 1 d . . .
C40 C 0.76863(19) 0.65644(19) 0.23001(9) 0.0268(5) Uani 1 1 d . . .
C41 C 0.8260(2) 0.8769(2) 0.38070(11) 0.0378(6) Uani 1 1 d . . .
C42 C 0.8121(3) 0.9854(2) 0.36558(13) 0.0497(7) Uani 1 1 d . . .
H42A H 0.8704 1.0156 0.3421 0.075 Uiso 1 1 calc R . .
H42B H 0.8214 1.0386 0.3982 0.075 Uiso 1 1 calc R . .
H42C H 0.7358 0.9707 0.3469 0.075 Uiso 1 1 calc R . .
C43 C 0.7349(3) 0.8365(3) 0.41904(12) 0.0526(8) Uani 1 1 d . . .
H43A H 0.6592 0.8311 0.4021 0.079 Uiso 1 1 calc R . .
H43B H 0.7521 0.8888 0.4525 0.079 Uiso 1 1 calc R . .
H43C H 0.7353 0.7638 0.4270 0.079 Uiso 1 1 calc R . .
C44 C 0.9500(2) 0.9072(2) 0.40838(10) 0.0374(6) Uani 1 1 d . . .
H44A H 1.0013 0.9401 0.3821 0.045 Uiso 1 1 calc . . .
H44B H 0.9571 0.9674 0.4383 0.045 Uiso 1 1 calc . . .
C45 C 1.0025(3) 0.8252(2) 0.43146(11) 0.0458(7) Uani 1 1 d . . .
C46 C 1.1282(3) 0.8904(3) 0.45020(14) 0.0623(9) Uani 1 1 d . . .
H46A H 1.1315 0.9524 0.4779 0.093 Uiso 1 1 calc R . .
H46B H 1.1666 0.9186 0.4197 0.093 Uiso 1 1 calc R . .
H46C H 1.1665 0.8420 0.4650 0.093 Uiso 1 1 calc R . .
C47 C 0.9997(3) 0.7260(3) 0.39004(13) 0.0538(8) Uani 1 1 d . . .
H47A H 1.0353 0.7522 0.3585 0.081 Uiso 1 1 calc R . .
H47B H 0.9201 0.6809 0.3793 0.081 Uiso 1 1 calc R . .
H47C H 1.0418 0.6816 0.4058 0.081 Uiso 1 1 calc R . .
C48 C 0.9472(3) 0.7838(3) 0.48076(14) 0.0686(10) Uani 1 1 d . . .
H48A H 0.9930 0.7444 0.4980 0.103 Uiso 1 1 calc R . .
H48B H 0.8696 0.7339 0.4696 0.103 Uiso 1 1 calc R . .
H48C H 0.9435 0.8468 0.5061 0.103 Uiso 1 1 calc R . .
C49 C 0.7093(2) 0.6405(2) 0.13775(10) 0.0379(6) Uani 1 1 d . . .
H49A H 0.7513 0.6281 0.1065 0.046 Uiso 1 1 calc . . .
H49B H 0.7310 0.7210 0.1497 0.046 Uiso 1 1 calc . . .
C50 C 0.5829(3) 0.5979(3) 0.12044(12) 0.0474(7) Uani 1 1 d . . .
C51 C 0.60626(19) 0.51347(19) 0.26314(10) 0.0288(5) Uani 1 1 d . . .
H51A H 0.5764 0.4903 0.2248 0.035 Uiso 1 1 calc . . .
H51B H 0.5420 0.5196 0.2839 0.035 Uiso 1 1 calc . . .
C52 C 0.65578(18) 0.42782(19) 0.28257(9) 0.0267(5) Uani 1 1 d . . .
C53 C 0.6821(2) 0.43214(19) 0.33745(10) 0.0300(5) Uani 1 1 d . . .
H53 H 0.6622 0.4847 0.3618 0.036 Uiso 1 1 calc . . .
C54 C 0.7362(2) 0.3628(2) 0.35812(10) 0.0303(5) Uani 1 1 d . . .
C55 C 0.76814(19) 0.2902(2) 0.32113(10) 0.0296(5) Uani 1 1 d . . .
H55 H 0.8091 0.2449 0.3341 0.036 Uiso 1 1 calc . . .
C56 C 0.74296(18) 0.28096(18) 0.26605(9) 0.0262(5) Uani 1 1 d . . .
C57 C 0.68242(18) 0.34773(19) 0.24737(9) 0.0257(5) Uani 1 1 d . . .
C58 C 0.7650(2) 0.3677(2) 0.41877(10) 0.0378(6) Uani 1 1 d . . .
C59 C 0.8969(3) 0.4005(3) 0.42949(13) 0.0528(8) Uani 1 1 d . . .
H59A H 0.9188 0.4119 0.4682 0.079 Uiso 1 1 calc R . .
H59B H 0.9316 0.4688 0.4151 0.079 Uiso 1 1 calc R . .
H59C H 0.9238 0.3415 0.4119 0.079 Uiso 1 1 calc R . .
C60 C 0.7280(3) 0.4572(3) 0.45205(12) 0.0536(8) Uani 1 1 d . . .
H60A H 0.6460 0.4445 0.4433 0.080 Uiso 1 1 calc R . .
H60B H 0.7711 0.5297 0.4438 0.080 Uiso 1 1 calc R . .
H60C H 0.7433 0.4547 0.4903 0.080 Uiso 1 1 calc R . .
C61 C 0.7178(2) 0.2538(2) 0.43732(11) 0.0397(6) Uani 1 1 d . . .
H61A H 0.7560 0.2604 0.4737 0.048 Uiso 1 1 calc . . .
H61B H 0.7456 0.2016 0.4137 0.048 Uiso 1 1 calc . . .
C62 C 0.5886(2) 0.1960(2) 0.44008(11) 0.0431(7) Uani 1 1 d . . .
C63 C 0.5773(3) 0.0749(3) 0.44503(16) 0.0649(10) Uani 1 1 d . . .
H63A H 0.6253 0.0721 0.4769 0.097 Uiso 1 1 calc R . .
H63B H 0.6022 0.0405 0.4130 0.097 Uiso 1 1 calc R . .
H63C H 0.4972 0.0349 0.4484 0.097 Uiso 1 1 calc R . .
C64 C 0.5430(3) 0.2445(4) 0.48917(15) 0.0778(12) Uani 1 1 d . . .
H64A H 0.4650 0.1984 0.4921 0.117 Uiso 1 1 calc R . .
H64B H 0.5426 0.3194 0.4854 0.117 Uiso 1 1 calc R . .
H64C H 0.5924 0.2468 0.5215 0.117 Uiso 1 1 calc R . .
C65 C 0.5157(2) 0.1960(3) 0.38956(13) 0.0524(8) Uani 1 1 d . . .
H65A H 0.5461 0.1656 0.3582 0.079 Uiso 1 1 calc R . .
H65B H 0.5172 0.2718 0.3865 0.079 Uiso 1 1 calc R . .
H65C H 0.4367 0.1507 0.3913 0.079 Uiso 1 1 calc R . .
C66 C 0.5338(2) 0.2943(2) 0.17545(11) 0.0380(6) Uani 1 1 d . . .
H66A H 0.5095 0.3507 0.1589 0.046 Uiso 1 1 calc . . .
H66B H 0.4910 0.2794 0.2071 0.046 Uiso 1 1 calc . . .
C67 C 0.5050(2) 0.1899(2) 0.13568(11) 0.0375(6) Uani 1 1 d . . .
C68 C 0.78319(19) 0.20234(19) 0.22797(10) 0.0282(5) Uani 1 1 d . . .
H68A H 0.7394 0.1892 0.1923 0.034 Uiso 1 1 calc . . .
H68B H 0.7678 0.1308 0.2415 0.034 Uiso 1 1 calc . . .
O13 O 0.3292(2) -0.0296(2) 0.05744(9) 0.0656(6) Uani 1 1 d . . .
H13 H 0.3407 -0.0300 0.0250 0.098 Uiso 1 1 calc R . .
C69 C 0.2186(3) -0.1015(3) 0.06160(17) 0.0718(10) Uani 1 1 d . . .
H69A H 0.1983 -0.0888 0.0983 0.108 Uiso 1 1 calc R . .
H69B H 0.2183 -0.1782 0.0528 0.108 Uiso 1 1 calc R . .
H69C H 0.1626 -0.0872 0.0365 0.108 Uiso 1 1 calc R . .
O14 O 0.6265(3) -0.0003(2) 0.04282(11) 0.0839(8) Uani 1 1 d . . .
H14 H 0.6019 0.0362 0.0666 0.126 Uiso 1 1 calc R . .
C70 C 0.5709(5) -0.1148(3) 0.04171(19) 0.0947(15) Uani 1 1 d . . .
H71A H 0.6045 -0.1575 0.0163 0.142 Uiso 1 1 calc R . .
H71B H 0.4891 -0.1315 0.0305 0.142 Uiso 1 1 calc R . .
H71C H 0.5807 -0.1342 0.0776 0.142 Uiso 1 1 calc R . .
O15 O 0.3474(3) 0.5975(3) 0.04589(13) 0.0982(10) Uani 1 1 d . . .
H15 H 0.3411 0.6303 0.0197 0.147 Uiso 1 1 calc R . .
C71 C 0.3027(4) 0.4839(4) 0.02978(19) 0.0963(15) Uani 1 1 d . . .
H70A H 0.3319 0.4454 0.0557 0.145 Uiso 1 1 calc R . .
H70B H 0.3259 0.4644 -0.0057 0.145 Uiso 1 1 calc R . .
H70C H 0.2190 0.4620 0.0279 0.145 Uiso 1 1 calc R . .
O16 O 0.9533(3) 0.8260(3) -0.05040(14) 0.1075(11) Uani 1 1 d . . .
H16 H 0.9674 0.8540 -0.0179 0.161 Uiso 1 1 calc R . .
C72 C 0.8418(4) 0.8169(4) -0.0678(2) 0.1135(18) Uani 1 1 d . . .
H72A H 0.8060 0.8464 -0.0382 0.170 Uiso 1 1 calc R . .
H72B H 0.7989 0.7391 -0.0798 0.170 Uiso 1 1 calc R . .
H72C H 0.8414 0.8587 -0.0976 0.170 Uiso 1 1 calc R . .
O17 O 1.0791(5) 1.0236(4) -0.0673(2) 0.1217(17) Uani 0.75 1 d P A 1
H17 H 1.0628 0.9619 -0.0567 0.183 Uiso 0.75 1 calc PR A 1
C73 C 1.1218(6) 1.0152(5) -0.1192(2) 0.0819(16) Uani 0.75 1 d P A 1
H73A H 1.1756 1.0864 -0.1234 0.123 Uiso 0.75 1 calc PR A 1
H73B H 1.0577 0.9946 -0.1473 0.123 Uiso 0.75 1 calc PR A 1
H73C H 1.1611 0.9588 -0.1220 0.123 Uiso 0.75 1 calc PR A 1
O18 O 1.1375(9) 0.9605(8) -0.0814(6) 0.081(3) Uani 0.25 1 d P B 2

loop_
_atom_site_aniso_label
_atom_site_aniso_U_11
_atom_site_aniso_U_22
_atom_site_aniso_U_33
_atom_site_aniso_U_23
_atom_site_aniso_U_13
_atom_site_aniso_U_12
O1 0.0265(8) 0.0315(9) 0.0301(9) 0.0043(7) -0.0009(7) 0.0098(7)
O2 0.0706(14) 0.0568(13) 0.0367(11) -0.0051(10) -0.0155(10) 0.0366(11)
O3 0.0783(16) 0.0908(18) 0.0400(13) -0.0144(12) -0.0198(11) 0.0488(14)
O4 0.0320(9) 0.0335(9) 0.0256(9) 0.0061(7) 0.0017(7) 0.0079(7)
O5 0.0592(13) 0.0808(17) 0.0379(12) 0.0264(11) 0.0084(10) 0.0223(12)
O6 0.0971(19) 0.0704(16) 0.0564(14) 0.0313(12) 0.0229(13) 0.0475(15)
O7 0.0373(9) 0.0276(9) 0.0244(8) 0.0022(7) -0.0027(7) 0.0100(7)
O8 0.0712(16) 0.0750(17) 0.0725(17) 0.0365(14) -0.0332(13) 0.0045(13)
O9 0.0439(12) 0.0549(14) 0.0694(15) 0.0199(12) -0.0184(10) 0.0039(10)
O10 0.0225(8) 0.0336(9) 0.0291(9) 0.0013(7) -0.0022(6) 0.0047(7)
O11 0.0303(10) 0.0594(14) 0.0639(15) -0.0211(11) -0.0102(9) 0.0052(9)
O12 0.0374(11) 0.0520(13) 0.0611(13) -0.0202(10) -0.0016(9) 0.0126(9)
C1 0.0234(11) 0.0242(12) 0.0293(12) 0.0019(9) 0.0037(9) 0.0066(9)
C2 0.0289(12) 0.0282(13) 0.0348(13) 0.0092(10) 0.0054(10) 0.0085(10)
C3 0.0263(11) 0.0282(13) 0.0366(14) 0.0080(10) 0.0040(10) 0.0099(10)
C4 0.0215(11) 0.0315(13) 0.0390(14) 0.0074(11) 0.0047(10) 0.0069(10)
C5 0.0255(11) 0.0263(12) 0.0283(12) 0.0055(10) 0.0056(9) 0.0075(9)
C6 0.0259(11) 0.0261(12) 0.0262(12) 0.0022(9) 0.0009(9) 0.0096(9)
C7 0.0263(12) 0.0376(14) 0.0482(16) 0.0173(12) 0.0054(11) 0.0130(11)
C8 0.0498(17) 0.0558(19) 0.063(2) 0.0081(16) 0.0062(15) 0.0310(15)
C9 0.0437(16) 0.0485(18) 0.075(2) 0.0324(16) 0.0033(15) 0.0163(14)
C10 0.0319(13) 0.0477(17) 0.0463(16) 0.0177(13) 0.0043(11) 0.0131(12)
C11 0.0544(18) 0.0515(18) 0.0451(17) 0.0106(14) 0.0124(14) 0.0159(15)
C12 0.0431(17) 0.066(2) 0.077(2) -0.0178(18) 0.0079(16) 0.0169(16)
C13 0.056(2) 0.069(2) 0.059(2) 0.0033(17) -0.0091(16) 0.0200(17)
C14 0.144(4) 0.082(3) 0.052(2) 0.019(2) 0.034(2) 0.015(3)
C15 0.0335(13) 0.0389(15) 0.0330(14) 0.0023(11) -0.0011(10) 0.0112(11)
C16 0.0336(13) 0.0461(16) 0.0322(15) 0.0013(12) -0.0016(11) 0.0114(12)
C17 0.0277(12) 0.0335(13) 0.0324(13) 0.0098(10) 0.0074(10) 0.0087(10)
C18 0.0274(12) 0.0295(13) 0.0299(13) 0.0104(10) 0.0076(9) 0.0031(10)
C19 0.0278(12) 0.0379(15) 0.0384(14) 0.0144(12) 0.0031(10) 0.0040(10)
C20 0.0313(13) 0.0394(15) 0.0334(14) 0.0097(11) 0.0018(10) -0.0032(11)
C21 0.0356(13) 0.0336(14) 0.0308(13) 0.0052(11) 0.0049(10) 0.0010(11)
C22 0.0314(12) 0.0282(13) 0.0293(13) 0.0090(10) 0.0061(10) 0.0029(10)
C23 0.0267(11) 0.0287(13) 0.0252(12) 0.0080(10) 0.0025(9) 0.0020(10)
C24 0.0354(14) 0.0456(16) 0.0387(15) 0.0100(13) -0.0076(11) -0.0014(12)
C25 0.055(2) 0.082(3) 0.060(2) -0.0209(19) 0.0033(17) -0.0007(18)
C26 0.087(3) 0.126(4) 0.068(3) 0.048(3) -0.032(2) -0.030(3)
C27 0.0468(17) 0.0502(19) 0.065(2) 0.0016(16) -0.0105(15) 0.0116(14)
C28 0.0354(14) 0.0517(18) 0.0508(18) 0.0083(14) 0.0045(12) 0.0024(13)
C29 0.076(3) 0.055(2) 0.167(5) 0.023(3) 0.052(3) 0.020(2)
C30 0.060(2) 0.087(3) 0.111(3) 0.009(3) 0.019(2) 0.028(2)
C31 0.057(2) 0.200(6) 0.067(3) 0.077(3) -0.0084(19) -0.024(3)
C32 0.0478(15) 0.0435(16) 0.0256(13) 0.0068(11) 0.0037(11) 0.0114(12)
C33 0.0377(15) 0.064(2) 0.0356(16) 0.0234(15) 0.0003(12) 0.0039(14)
C34 0.0364(13) 0.0248(12) 0.0327(13) 0.0064(10) 0.0049(10) 0.0062(10)
C35 0.0309(12) 0.0260(12) 0.0280(12) 0.0063(10) 0.0023(9) 0.0088(10)
C36 0.0323(12) 0.0236(12) 0.0345(14) 0.0028(10) 0.0014(10) 0.0034(10)
C37 0.0340(13) 0.0280(13) 0.0310(13) -0.0009(10) 0.0006(10) 0.0108(10)
C38 0.0319(12) 0.0281(13) 0.0305(13) 0.0056(10) 0.0051(10) 0.0107(10)
C39 0.0252(11) 0.0250(12) 0.0304(13) 0.0036(10) -0.0018(9) 0.0098(9)
C40 0.0312(12) 0.0236(12) 0.0265(12) 0.0019(9) -0.0018(9) 0.0113(10)
C41 0.0398(14) 0.0325(14) 0.0373(15) -0.0043(11) 0.0058(11) 0.0089(11)
C42 0.0564(18) 0.0381(16) 0.0551(19) -0.0053(14) 0.0030(14) 0.0210(14)
C43 0.0498(17) 0.0539(19) 0.0438(17) -0.0109(14) 0.0138(13) 0.0058(14)
C44 0.0423(14) 0.0318(14) 0.0318(14) -0.0030(11) 0.0029(11) 0.0050(11)
C45 0.0526(17) 0.0474(17) 0.0355(15) 0.0040(13) 0.0013(13) 0.0138(14)
C46 0.057(2) 0.073(2) 0.051(2) -0.0006(17) -0.0122(15) 0.0181(17)
C47 0.064(2) 0.0492(18) 0.0512(19) 0.0023(15) -0.0065(15) 0.0270(16)
C48 0.086(3) 0.073(2) 0.050(2) 0.0245(18) 0.0119(18) 0.022(2)
C49 0.0478(15) 0.0384(15) 0.0276(13) 0.0067(11) -0.0036(11) 0.0138(12)
C50 0.0528(18) 0.0434(17) 0.0417(17) 0.0046(13) -0.0152(13) 0.0126(14)
C51 0.0243(11) 0.0276(12) 0.0347(13) 0.0035(10) 0.0013(9) 0.0089(9)
C52 0.0200(11) 0.0245(12) 0.0330(13) 0.0043(10) 0.0026(9) 0.0030(9)
C53 0.0321(12) 0.0247(12) 0.0329(13) 0.0033(10) 0.0068(10) 0.0081(10)
C54 0.0302(12) 0.0287(13) 0.0310(13) 0.0074(10) 0.0045(10) 0.0062(10)
C55 0.0258(11) 0.0289(13) 0.0359(14) 0.0105(10) 0.0047(10) 0.0081(10)
C56 0.0188(10) 0.0230(12) 0.0346(13) 0.0049(10) 0.0052(9) 0.0022(9)
C57 0.0204(10) 0.0249(12) 0.0289(12) 0.0060(9) 0.0025(9) 0.0020(9)
C58 0.0443(15) 0.0371(15) 0.0331(14) 0.0086(11) 0.0025(11) 0.0128(12)
C59 0.0469(17) 0.0571(19) 0.0464(18) 0.0121(15) -0.0045(13) 0.0035(14)
C60 0.081(2) 0.0486(18) 0.0320(15) 0.0033(13) 0.0036(15) 0.0234(16)
C61 0.0417(15) 0.0462(16) 0.0347(14) 0.0138(12) 0.0037(11) 0.0156(12)
C62 0.0448(15) 0.0481(17) 0.0397(15) 0.0154(13) 0.0091(12) 0.0145(13)
C63 0.056(2) 0.059(2) 0.085(3) 0.0411(19) 0.0113(18) 0.0120(16)
C64 0.070(2) 0.099(3) 0.060(2) 0.004(2) 0.0315(19) 0.017(2)
C65 0.0382(15) 0.0567(19) 0.060(2) 0.0197(16) 0.0015(14) 0.0080(14)
C66 0.0261(12) 0.0398(15) 0.0433(15) -0.0062(12) -0.0060(11) 0.0094(11)
C67 0.0288(13) 0.0386(15) 0.0380(15) -0.0009(12) -0.0029(11) 0.0034(11)
C68 0.0237(11) 0.0256(12) 0.0341(13) 0.0053(10) 0.0043(9) 0.0051(9)
O13 0.0608(14) 0.0590(14) 0.0559(14) -0.0093(12) 0.0017(11) -0.0054(11)
C69 0.054(2) 0.060(2) 0.084(3) -0.0063(19) 0.0034(18) -0.0015(17)
O14 0.125(2) 0.0571(16) 0.0749(19) 0.0007(13) 0.0375(16) 0.0353(16)
C70 0.141(4) 0.061(3) 0.096(3) 0.021(2) 0.048(3) 0.041(3)
O15 0.102(2) 0.090(2) 0.089(2) 0.0091(17) -0.0475(18) 0.0215(18)
C71 0.080(3) 0.104(4) 0.080(3) 0.020(3) -0.012(2) -0.009(3)
O16 0.095(2) 0.138(3) 0.113(3) 0.072(3) 0.0082(19) 0.049(2)
C72 0.091(3) 0.101(4) 0.158(5) 0.017(4) -0.015(3) 0.050(3)
O17 0.156(5) 0.074(3) 0.139(4) 0.028(3) 0.024(4) 0.035(3)
C73 0.128(5) 0.067(3) 0.071(4) 0.017(3) 0.023(3) 0.055(4)
O18 0.076(7) 0.043(5) 0.143(11) 0.043(6) 0.012(7) 0.035(5)

loop_
_atom_type_symbol
_atom_type_description
_atom_type_scat_dispersion_real
_atom_type_scat_dispersion_imag
_atom_type_scat_source
C C 0.0033 0.0016 'International Tables Vol C Tables 4.2.6.8 and 6.1.1.4'
H H 0.0000 0.0000 'International Tables Vol C Tables 4.2.6.8 and 6.1.1.4'
O O 0.0106 0.0060 'International Tables Vol C Tables 4.2.6.8 and 6.1.1.4'

loop_
_geom_angle_atom_site_label_1
_geom_angle_atom_site_label_2
_geom_angle_atom_site_label_3
_geom_angle
_geom_angle_site_symmetry_1
_geom_angle_site_symmetry_3
_geom_angle_publ_flag
C6 O1 C15 112.31(17) . . ?
C23 O4 C32 115.67(18) . . ?
C40 O7 C49 113.79(18) . . ?
C57 O10 C66 115.51(18) . . ?
C6 C1 C2 117.9(2) . . ?
C6 C1 C68 122.3(2) . . ?
C2 C1 C68 119.8(2) . . ?
C3 C2 C1 122.7(2) . . ?
C2 C3 C4 117.1(2) . . ?
C2 C3 C7 122.7(2) . . ?
C4 C3 C7 120.2(2) . . ?
C5 C4 C3 122.6(2) . . ?
C4 C5 C6 117.7(2) . . ?
C4 C5 C17 121.0(2) . . ?
C6 C5 C17 121.3(2) . . ?
C1 C6 O1 119.35(19) . . ?
C1 C6 C5 122.0(2) . . ?
O1 C6 C5 118.6(2) . . ?
C3 C7 C9 112.3(2) . . ?
C3 C7 C8 107.0(2) . . ?
C9 C7 C8 106.3(2) . . ?
C3 C7 C10 112.5(2) . . ?
C9 C7 C10 111.5(2) . . ?
C8 C7 C10 106.8(2) . . ?
C11 C10 C7 123.9(2) . . ?
C12 C11 C13 108.8(3) . . ?
C12 C11 C14 110.2(3) . . ?
C13 C11 C14 105.6(3) . . ?
C12 C11 C10 112.7(3) . . ?
C13 C11 C10 106.0(2) . . ?
C14 C11 C10 113.1(3) . . ?
O1 C15 C16 110.2(2) . . ?
O3 C16 O2 120.3(3) . . ?
O3 C16 C15 120.8(3) . . ?
O2 C16 C15 118.9(2) . . ?
C5 C17 C18 112.15(19) . . ?
C19 C18 C23 118.0(2) . . ?
C19 C18 C17 118.8(2) . . ?
C23 C18 C17 123.1(2) . . ?
C18 C19 C20 123.0(2) . . ?
C21 C20 C19 116.5(2) . . ?
C21 C20 C24 122.5(2) . . ?
C19 C20 C24 121.0(2) . . ?
C20 C21 C22 122.9(2) . . ?
C21 C22 C23 118.2(2) . . ?
C21 C22 C34 119.9(2) . . ?
C23 C22 C34 121.9(2) . . ?
O4 C23 C22 118.8(2) . . ?
O4 C23 C18 120.5(2) . . ?
C22 C23 C18 120.6(2) . . ?
C26 C24 C27 110.5(3) . . ?
C26 C24 C20 108.6(2) . . ?
C27 C24 C20 112.7(2) . . ?
C26 C24 C25 103.6(3) . . ?
C27 C24 C25 110.1(2) . . ?
C20 C24 C25 111.0(2) . . ?
C24 C27 C28 124.6(3) . . ?
C31 C28 C30 110.1(3) . . ?
C31 C28 C29 112.2(4) . . ?
C30 C28 C29 103.8(3) . . ?
C31 C28 C27 112.7(3) . . ?
C30 C28 C27 103.4(3) . . ?
C29 C28 C27 113.9(3) . . ?
O4 C32 C33 112.0(2) . . ?
O6 C33 O5 124.7(3) . . ?
O6 C33 C32 124.7(3) . . ?
O5 C33 C32 110.6(3) . . ?
C22 C34 C35 112.7(2) . . ?
C36 C35 C40 117.3(2) . . ?
C36 C35 C34 119.7(2) . . ?
C40 C35 C34 123.0(2) . . ?
C35 C36 C37 123.2(2) . . ?
C38 C37 C36 116.9(2) . . ?
C38 C37 C41 123.1(2) . . ?
C36 C37 C41 120.0(2) . . ?
C37 C38 C39 122.6(2) . . ?
C40 C39 C38 118.0(2) . . ?
C40 C39 C51 121.8(2) . . ?
C38 C39 C51 120.1(2) . . ?
C39 C40 O7 118.3(2) . . ?
C39 C40 C35 121.7(2) . . ?
O7 C40 C35 120.0(2) . . ?
C37 C41 C43 111.8(2) . . ?
C37 C41 C42 107.6(2) . . ?
C43 C41 C42 106.6(2) . . ?
C37 C41 C44 112.2(2) . . ?
C43 C41 C44 112.4(2) . . ?
C42 C41 C44 105.9(2) . . ?
C45 C44 C41 124.8(2) . . ?
C48 C45 C47 109.2(3) . . ?
C48 C45 C46 107.0(3) . . ?
C47 C45 C46 108.4(3) . . ?
C48 C45 C44 112.8(3) . . ?
C47 C45 C44 113.3(2) . . ?
C46 C45 C44 105.7(2) . . ?
O7 C49 C50 113.6(2) . . ?
O9 C50 O8 125.1(3) . . ?
O9 C50 C49 127.0(3) . . ?
O8 C50 C49 107.9(3) . . ?
C39 C51 C52 109.83(18) . . ?
C53 C52 C57 117.9(2) . . ?
C53 C52 C51 119.4(2) . . ?
C57 C52 C51 122.6(2) . . ?
C54 C53 C52 122.8(2) . . ?
C55 C54 C53 116.7(2) . . ?
C55 C54 C58 120.5(2) . . ?
C53 C54 C58 122.7(2) . . ?
C56 C55 C54 123.1(2) . . ?
C55 C56 C57 118.0(2) . . ?
C55 C56 C68 120.3(2) . . ?
C57 C56 C68 121.7(2) . . ?
O10 C57 C56 118.4(2) . . ?
O10 C57 C52 120.5(2) . . ?
C56 C57 C52 121.1(2) . . ?
C60 C58 C54 111.9(2) . . ?
C60 C58 C59 106.6(2) . . ?
C54 C58 C59 107.2(2) . . ?
C60 C58 C61 112.2(2) . . ?
C54 C58 C61 112.3(2) . . ?
C59 C58 C61 106.1(2) . . ?
C58 C61 C62 123.6(2) . . ?
C65 C62 C64 110.0(3) . . ?
C65 C62 C63 107.5(3) . . ?
C64 C62 C63 107.8(3) . . ?
C65 C62 C61 112.6(2) . . ?
C64 C62 C61 112.6(3) . . ?
C63 C62 C61 106.0(2) . . ?
O10 C66 C67 111.8(2) . . ?
O12 C67 O11 125.0(2) . . ?
O12 C67 C66 124.7(2) . . ?
O11 C67 C66 110.3(2) . . ?
C56 C68 C1 111.72(18) . . ?

loop_
_geom_bond_atom_site_label_1
_geom_bond_atom_site_label_2
_geom_bond_distance
_geom_bond_site_symmetry_2
_geom_bond_publ_flag
O1 C6 1.398(3) . ?
O1 C15 1.423(3) . ?
O2 C16 1.306(3) . ?
O3 C16 1.202(3) . ?
O4 C23 1.390(3) . ?
O4 C32 1.422(3) . ?
O5 C33 1.304(3) . ?
O6 C33 1.203(4) . ?
O7 C40 1.395(3) . ?
O7 C49 1.429(3) . ?
O8 C50 1.328(4) . ?
O9 C50 1.194(4) . ?
O10 C57 1.393(3) . ?
O10 C66 1.421(3) . ?
O11 C67 1.308(3) . ?
O12 C67 1.208(3) . ?
C1 C6 1.386(3) . ?
C1 C2 1.396(3) . ?
C1 C68 1.523(3) . ?
C2 C3 1.390(3) . ?
C3 C4 1.398(3) . ?
C3 C7 1.536(3) . ?
C4 C5 1.390(3) . ?
C5 C6 1.399(3) . ?
C5 C17 1.519(3) . ?
C7 C9 1.539(4) . ?
C7 C8 1.541(4) . ?
C7 C10 1.553(4) . ?
C10 C11 1.543(4) . ?
C11 C12 1.530(5) . ?
C11 C13 1.530(5) . ?
C11 C14 1.541(5) . ?
C15 C16 1.502(4) . ?
C17 C18 1.522(3) . ?
C18 C19 1.391(3) . ?
C18 C23 1.403(3) . ?
C19 C20 1.395(4) . ?
C20 C21 1.389(4) . ?
C20 C24 1.538(4) . ?
C21 C22 1.394(3) . ?
C22 C23 1.397(3) . ?
C22 C34 1.516(3) . ?
C24 C26 1.488(5) . ?
C24 C27 1.519(4) . ?
C24 C25 1.582(5) . ?
C27 C28 1.560(5) . ?
C28 C31 1.502(5) . ?
C28 C30 1.534(5) . ?
C28 C29 1.535(5) . ?
C32 C33 1.522(4) . ?
C34 C35 1.520(3) . ?
C35 C36 1.388(3) . ?
C35 C40 1.406(3) . ?
C36 C37 1.399(3) . ?
C37 C38 1.387(3) . ?
C37 C41 1.536(3) . ?
C38 C39 1.397(3) . ?
C39 C40 1.389(3) . ?
C39 C51 1.520(3) . ?
C41 C43 1.540(4) . ?
C41 C42 1.543(4) . ?
C41 C44 1.556(4) . ?
C44 C45 1.543(4) . ?
C45 C48 1.532(4) . ?
C45 C47 1.532(4) . ?
C45 C46 1.536(4) . ?
C49 C50 1.504(4) . ?
C51 C52 1.522(3) . ?
C52 C53 1.395(3) . ?
C52 C57 1.399(3) . ?
C53 C54 1.391(3) . ?
C54 C55 1.390(3) . ?
C54 C58 1.541(3) . ?
C55 C56 1.390(3) . ?
C56 C57 1.396(3) . ?
C56 C68 1.514(3) . ?
C58 C60 1.531(4) . ?
C58 C59 1.548(4) . ?
C58 C61 1.548(4) . ?
C61 C62 1.551(4) . ?
C62 C65 1.516(4) . ?
C62 C64 1.527(4) . ?
C62 C63 1.542(4) . ?
C66 C67 1.506(4) . ?
O13 C69 1.418(4) . ?
O14 C70 1.422(5) . ?
O15 C71 1.395(5) . ?
O16 C72 1.380(5) . ?
O17 C73 1.443(7) . ?
